data_7219835
loop_
_publ_author_name
'Song, Bai-Qiao'
'Qin, Chao'
'Zhang, Yu-Teng'
'Wu, Xue-Song'
'Liu, Hong-Sheng'
'Shao, Kui-Zhan'
'Su, Zhong-Min'

_publ_section_title
;
 Coordination assemblies of seven metal-organic frameworks based on a bent
 connector: structural diversity and properties
;
_journal_issue 16
_journal_name_full CrystEngComm
_journal_page_first 3129
_journal_paper_doi 10.1039/C4CE02473G
_journal_volume 17
_journal_year 2015
_chemical_formula_moiety 'C56 H40 N16 O8 Zn2,(4H2O)'
_chemical_formula_sum 'C56 H48 N16 O12 Zn2'
_chemical_formula_weight 1267.84
_chemical_name_systematic
;
 ?
;
_space_group_IT_number 2
_symmetry_cell_setting triclinic
_symmetry_space_group_name_Hall '-P 1'
_symmetry_space_group_name_H-M 'P -1'
_atom_sites_solution_hydrogens geom
_atom_sites_solution_primary direct
_atom_sites_solution_secondary difmap
_audit_creation_method SHELXL-97
_audit_update_record
;
2014-10-25 deposited with the CCDC.
2015-03-10 downloaded from the CCDC.
;
_cell_angle_alpha 95.216(5)
_cell_angle_beta 90.707(5)
_cell_angle_gamma 109.834(5)
_cell_formula_units_Z 2
_cell_length_a 11.705(5)
_cell_length_b 13.456(5)
_cell_length_c 18.636(5)
_cell_measurement_temperature 293(2)
_cell_volume 2746.7(17)
_computing_cell_refinement SMART
_computing_data_collection 'SMART (Bruker, 1997)'
_computing_data_reduction 'SAINT (Bruker, 1999)'
_computing_molecular_graphics 'Diamond (Brandenburg and Putz, 2008)'
_computing_publication_material SHELXL-97
_computing_structure_refinement 'SHELXL-97 (Sheldrick, 2008)'
_computing_structure_solution 'SHELXS-97(Sheldrick, 2008)'
_diffrn_ambient_temperature 293(2)
_diffrn_measured_fraction_theta_full 0.999
_diffrn_measured_fraction_theta_max 0.996
_diffrn_measurement_device_type 'Bruker APEX CCD area-detector'
_diffrn_measurement_method '\w scans'
_diffrn_radiation_monochromator graphite
_diffrn_radiation_source 'fine-focus sealed tube'
_diffrn_radiation_type MoK\a
_diffrn_radiation_wavelength 0.71069
_diffrn_reflns_av_R_equivalents 0.0431
_diffrn_reflns_av_sigmaI/netI 0.0998
_diffrn_reflns_limit_h_max 13
_diffrn_reflns_limit_h_min -13
_diffrn_reflns_limit_k_max 14
_diffrn_reflns_limit_k_min -16
_diffrn_reflns_limit_l_max 22
_diffrn_reflns_limit_l_min -22
_diffrn_reflns_number 16038
_diffrn_reflns_theta_full 25.00
_diffrn_reflns_theta_max 25.07
_diffrn_reflns_theta_min 1.62
_exptl_absorpt_coefficient_mu 0.954
_exptl_absorpt_correction_T_max 0.8471
_exptl_absorpt_correction_T_min 0.8105
_exptl_absorpt_correction_type multi-scan
_exptl_absorpt_process_details 'SADABS (Sheldrick, 1996)'
_exptl_crystal_colour colorless
_exptl_crystal_density_diffrn 1.533
_exptl_crystal_density_method 'not measured'
_exptl_crystal_description block
_exptl_crystal_F_000 1304
_exptl_crystal_size_max 0.23
_exptl_crystal_size_mid 0.21
_exptl_crystal_size_min 0.18
_platon_squeeze_details
;
Some residual electron densities, which should be considered as 
peaks from disordered water molecules, did not give a chemical 
meaningful result after a careful refinement. Therefore, the 
contributions of the disordered solvent molecules were removed 
from the diffraction data using the SQUEEZE routine of PLATON 
software and then final refinements were carried out.These 
electron densities account to ca. eight water molecules, which 
are directly added into the final formula, and these molecules 
are further estimated by TGA analysis combining with element 
analysis.
;
_refine_diff_density_max 0.597
_refine_diff_density_min -0.348
_refine_diff_density_rms 0.072
_refine_ls_extinction_method none
_refine_ls_goodness_of_fit_ref 1.004
_refine_ls_hydrogen_treatment mixed
_refine_ls_matrix_type full
_refine_ls_number_parameters 739
_refine_ls_number_reflns 9715
_refine_ls_number_restraints 0
_refine_ls_restrained_S_all 1.004
_refine_ls_R_factor_all 0.1063
_refine_ls_R_factor_gt 0.0552
_refine_ls_shift/su_max 0.002
_refine_ls_shift/su_mean 0.000
_refine_ls_structure_factor_coef Fsqd
_refine_ls_weighting_details 'calc w=1/[\s^2^(Fo^2^)+(0.0386P)^2^+0.0000P] where P=(Fo^2^+2Fc^2^)/3'
_refine_ls_weighting_scheme calc
_refine_ls_wR_factor_gt 0.1056
_refine_ls_wR_factor_ref 0.1171
_reflns_number_gt 5633
_reflns_number_total 9715
_reflns_threshold_expression >2\s(I)
_cod_data_source_file c4ce02473g2.cif
_cod_data_source_block 1
_cod_depositor_comments
;
The following automatic conversions were performed:

'_symmetry_cell_setting' value 'Triclinic' changed to 'triclinic'
according to
/usr/data/users/saulius/crontab/automatic-downloads/rss-feeds/RSC/lib/dictionaries/cif_core.dic
dictionary named 'cif_core.dic' version 2.4.2 from 2011-04-26.

Automatic conversion script
Id: cif_fix_values 3105 2015-03-04 15:46:00Z robertas 

 Adding full bibliography for 7219835--7219840.cif.
;
_cod_original_sg_symbol_Hall '-P 1 '
_cod_database_code 7219835

loop_
_symmetry_equiv_pos_as_xyz
'x, y, z'
'-x, -y, -z'

loop_
_atom_site_label
_atom_site_type_symbol
_atom_site_fract_x
_atom_site_fract_y
_atom_site_fract_z
_atom_site_U_iso_or_equiv
_atom_site_adp_type
_atom_site_occupancy
_atom_site_symmetry_multiplicity
_atom_site_calc_flag
_atom_site_refinement_flags
Zn1 Zn 0.71695(4) 0.70368(4) 0.55182(3) 0.03871(16) Uani 1 1 d .
Zn2 Zn 1.45644(4) 0.71899(4) 0.20380(3) 0.03687(16) Uani 1 1 d .
C1 C 2.0622(4) 1.0560(3) 0.7450(3) 0.0378(11) Uani 1 1 d .
C2 C 1.9754(4) 1.0302(4) 0.6901(3) 0.0467(12) Uani 1 1 d .
H2 H 1.9976 1.0378 0.6426 0.056 Uiso 1 1 calc R
C3 C 1.8532(4) 0.9924(4) 0.7064(3) 0.0482(13) Uani 1 1 d .
H3 H 1.7939 0.9742 0.6692 0.058 Uiso 1 1 calc R
C4 C 1.8183(4) 0.9814(3) 0.7765(3) 0.0410(11) Uani 1 1 d .
C5 C 1.9089(4) 1.0097(4) 0.8311(3) 0.0559(14) Uani 1 1 d .
H5 H 1.8879 1.0041 0.8789 0.067 Uiso 1 1 calc R
C6 C 2.0309(4) 1.0463(4) 0.8146(3) 0.0594(15) Uani 1 1 d .
H6 H 2.0910 1.0642 0.8513 0.071 Uiso 1 1 calc R
C7 C 1.6916(4) 0.9308(4) 0.7936(3) 0.0413(12) Uani 1 1 d .
C8 C 1.4932(4) 0.8769(3) 0.7905(3) 0.0382(11) Uani 1 1 d .
C9 C 1.3658(4) 0.8581(3) 0.7689(3) 0.0416(12) Uani 1 1 d .
C10 C 1.3255(4) 0.8359(4) 0.6966(3) 0.0523(13) Uani 1 1 d .
H10 H 1.3805 0.8395 0.6605 0.063 Uiso 1 1 calc R
C11 C 1.2032(4) 0.8084(4) 0.6790(3) 0.0540(14) Uani 1 1 d .
H11 H 1.1764 0.7940 0.6307 0.065 Uiso 1 1 calc R
C12 C 1.1213(4) 0.8020(3) 0.7309(2) 0.0362(11) Uani 1 1 d .
C13 C 1.1593(4) 0.8235(4) 0.8023(3) 0.0512(13) Uani 1 1 d .
H13 H 1.1030 0.8191 0.8378 0.061 Uiso 1 1 calc R
C14 C 1.2806(4) 0.8516(4) 0.8212(3) 0.0508(13) Uani 1 1 d .
H14 H 1.3062 0.8665 0.8697 0.061 Uiso 1 1 calc R
C15 C 0.9443(4) 0.7648(4) 0.6440(3) 0.0463(12) Uani 1 1 d .
H15 H 0.9897 0.7807 0.6034 0.056 Uiso 1 1 calc R
C16 C 0.8984(4) 0.7439(4) 0.7555(3) 0.0498(13) Uani 1 1 d .
H16 H 0.9025 0.7410 0.8051 0.060 Uiso 1 1 calc R
C17 C 0.7976(4) 0.7217(4) 0.7130(3) 0.0524(13) Uani 1 1 d .
H17 H 0.7189 0.7011 0.7291 0.063 Uiso 1 1 calc R
C18 C 2.2781(4) 1.1574(4) 0.7745(3) 0.0439(12) Uani 1 1 d .
H18 H 2.2675 1.1782 0.8222 0.053 Uiso 1 1 calc R
C19 C 2.2396(4) 1.0825(4) 0.6647(3) 0.0531(14) Uani 1 1 d .
H19 H 2.2001 1.0425 0.6226 0.064 Uiso 1 1 calc R
C20 C 2.3593(4) 1.1382(4) 0.6743(3) 0.0485(13) Uani 1 1 d .
H20 H 2.4161 1.1441 0.6390 0.058 Uiso 1 1 calc R
C21 C 0.8625(5) 0.6329(5) 0.4652(3) 0.0519(13) Uani 1 1 d .
C22 C 1.0461(5) 0.7340(4) 0.4011(3) 0.0663(16) Uani 1 1 d .
H22 H 1.0342 0.7962 0.4194 0.080 Uiso 1 1 calc R
C23 C 1.1403(5) 0.7403(4) 0.3570(3) 0.0660(16) Uani 1 1 d .
H23 H 1.1913 0.8060 0.3453 0.079 Uiso 1 1 calc R
C24 C 1.1591(4) 0.6495(4) 0.3303(3) 0.0432(12) Uani 1 1 d .
C25 C 1.0817(4) 0.5539(4) 0.3484(3) 0.0601(15) Uani 1 1 d .
H25 H 1.0924 0.4914 0.3295 0.072 Uiso 1 1 calc R
C26 C 0.9903(4) 0.5488(4) 0.3933(3) 0.0556(14) Uani 1 1 d .
H26 H 0.9417 0.4834 0.4067 0.067 Uiso 1 1 calc R
C27 C 0.9686(4) 0.6385(4) 0.4191(3) 0.0491(13) Uani 1 1 d .
C29 C -0.4321(4) 0.5850(4) 1.1184(2) 0.0432(12) Uani 1 1 d .
H29 H -0.3790 0.6454 1.1007 0.052 Uiso 1 1 calc R
C30 C -0.5722(4) 0.4822(4) 1.1764(3) 0.0502(13) Uani 1 1 d .
H30 H -0.6359 0.4581 1.2069 0.060 Uiso 1 1 calc R
C31 C -0.5212(4) 0.4204(4) 1.1377(3) 0.0533(14) Uani 1 1 d .
H31 H -0.5425 0.3472 1.1367 0.064 Uiso 1 1 calc R
C32 C -0.3509(4) 0.4597(4) 1.0513(2) 0.0388(11) Uani 1 1 d .
C33 C -0.3293(5) 0.3674(4) 1.0520(3) 0.0622(15) Uani 1 1 d .
H33 H -0.3716 0.3174 1.0823 0.075 Uiso 1 1 calc R
C34 C -0.2436(4) 0.3474(4) 1.0073(3) 0.0553(14) Uani 1 1 d .
H34 H -0.2296 0.2834 1.0079 0.066 Uiso 1 1 calc R
C35 C -0.1797(4) 0.4194(4) 0.9628(3) 0.0440(12) Uani 1 1 d .
C36 C -0.2102(5) 0.5095(5) 0.9606(3) 0.085(2) Uani 1 1 d .
H36 H -0.1714 0.5588 0.9290 0.102 Uiso 1 1 calc R
C37 C -0.2955(5) 0.5281(5) 1.0034(3) 0.0777(19) Uani 1 1 d .
H37 H -0.3159 0.5886 0.9997 0.093 Uiso 1 1 calc R
C38 C -0.0855(4) 0.3971(4) 0.9192(2) 0.0444(12) Uani 1 1 d .
C39 C 0.0542(4) 0.4020(4) 0.8421(3) 0.0434(12) Uani 1 1 d .
C40 C 0.1413(4) 0.4298(4) 0.7863(2) 0.0378(11) Uani 1 1 d .
C41 C 0.1653(4) 0.3499(4) 0.7454(2) 0.0445(12) Uani 1 1 d .
H41 H 0.1193 0.2800 0.7514 0.053 Uiso 1 1 calc R
C42 C 0.2545(4) 0.3682(3) 0.6956(2) 0.0414(12) Uani 1 1 d .
H42 H 0.2670 0.3122 0.6678 0.050 Uiso 1 1 calc R
C43 C 0.3242(4) 0.4713(3) 0.6883(2) 0.0369(11) Uani 1 1 d .
C44 C 0.3012(4) 0.5536(4) 0.7267(3) 0.0585(15) Uani 1 1 d .
H44 H 0.3476 0.6234 0.7204 0.070 Uiso 1 1 calc R
C45 C 0.2100(4) 0.5334(4) 0.7745(3) 0.0573(14) Uani 1 1 d .
H45 H 0.1938 0.5898 0.7995 0.069 Uiso 1 1 calc R
C46 C 0.4840(4) 0.5807(4) 0.6128(2) 0.0411(11) Uani 1 1 d .
H46 H 0.4587 0.6393 0.6155 0.049 Uiso 1 1 calc R
C47 C 0.4899(4) 0.4244(4) 0.6260(3) 0.0551(14) Uani 1 1 d .
H47 H 0.4718 0.3555 0.6385 0.066 Uiso 1 1 calc R
C48 C 0.5847(4) 0.4784(4) 0.5880(3) 0.0501(13) Uani 1 1 d .
H48 H 0.6439 0.4522 0.5702 0.060 Uiso 1 1 calc R
C49 C 0.6647(5) 0.8859(5) 0.5303(3) 0.0535(14) Uani 1 1 d .
C50 C 0.5785(5) 0.9463(4) 0.5148(2) 0.0446(12) Uani 1 1 d .
C52 C 0.4556(5) 0.8947(4) 0.5083(3) 0.0586(15) Uani 1 1 d .
H52 H 0.4241 0.8224 0.5130 0.070 Uiso 1 1 calc R
C53 C 0.6234(5) 1.0506(4) 0.5054(3) 0.0574(14) Uani 1 1 d .
H53 H 0.7070 1.0861 0.5081 0.069 Uiso 1 1 calc R
C54 C 1.5177(6) 0.8383(4) 0.0879(3) 0.0569(15) Uani 1 1 d .
C55 C 1.5079(5) 0.9224(4) 0.0420(3) 0.0522(14) Uani 1 1 d .
C56 C 1.6068(5) 0.9790(4) 0.0061(3) 0.0540(14) Uani 1 1 d .
H56 H 1.6795 0.9659 0.0107 0.065 Uiso 1 1 calc R
C57 C 1.4002(5) 0.9446(4) 0.0370(3) 0.0550(14) Uani 1 1 d .
H57 H 1.3335 0.9083 0.0624 0.066 Uiso 1 1 calc R
C60 C 1.2592(5) 0.6527(5) 0.2795(3) 0.0501(13) Uani 1 1 d .
N1 N 2.3850(3) 1.1850(3) 0.7441(2) 0.0408(9) Uani 1 1 d .
N2 N 2.1868(3) 1.0957(3) 0.7284(2) 0.0396(9) Uani 1 1 d .
N3 N 1.6545(3) 0.8621(3) 0.8406(2) 0.0485(10) Uani 1 1 d .
N4 N 1.5273(3) 0.8264(3) 0.8387(2) 0.0480(10) Uani 1 1 d .
N5 N 1.5921(3) 0.9433(3) 0.7607(2) 0.0412(10) Uani 1 1 d .
N6 N 1.5905(4) 1.0193(3) 0.7138(3) 0.0717(14) Uani 1 1 d .
H6B H 1.6258 1.0846 0.7370 0.086 Uiso 1 1 d R
H6C H 1.6330 1.0115 0.6750 0.086 Uiso 1 1 d R
N7 N 0.9936(3) 0.7714(3) 0.7110(2) 0.0394(9) Uani 1 1 d .
N8 N 0.8268(3) 0.7338(3) 0.6428(2) 0.0430(10) Uani 1 1 d .
N9 N -0.5156(3) 0.5867(3) 1.1640(2) 0.0398(9) Uani 1 1 d .
N10 N -0.4317(3) 0.4863(3) 1.10000(19) 0.0379(9) Uani 1 1 d .
N11 N -0.0525(4) 0.3137(4) 0.9245(2) 0.0692(13) Uani 1 1 d .
N12 N 0.0353(4) 0.3161(4) 0.8754(2) 0.0682(13) Uani 1 1 d .
N13 N -0.0186(3) 0.4549(3) 0.8689(2) 0.0400(9) Uani 1 1 d .
N14 N -0.0207(4) 0.5491(3) 0.8412(2) 0.0613(12) Uani 1 1 d .
H14A H -0.0917 0.5351 0.8169 0.074 Uiso 1 1 d R
H14B H -0.0136 0.5987 0.8776 0.074 Uiso 1 1 d R
N15 N 0.4258(3) 0.4909(3) 0.6423(2) 0.0385(9) Uani 1 1 d .
N22 N 0.5809(3) 0.5763(3) 0.5796(2) 0.0400(9) Uani 1 1 d .
O1 O 0.8381(3) 0.7178(3) 0.47854(18) 0.0600(10) Uani 1 1 d .
O2 O 0.8039(3) 0.5495(3) 0.4896(2) 0.0774(12) Uani 1 1 d .
O3 O 1.2484(3) 0.5733(3) 0.2362(2) 0.0806(13) Uani 1 1 d .
O4 O 0.6190(3) 0.7935(3) 0.5408(2) 0.0750(12) Uani 1 1 d .
O5 O 0.7774(4) 0.9351(3) 0.5302(2) 0.0834(13) Uani 1 1 d .
O6 O 1.4337(3) 0.8092(3) 0.1331(2) 0.0629(10) Uani 1 1 d .
O7 O 1.6013(4) 0.8038(3) 0.08022(19) 0.0661(11) Uani 1 1 d .
O8 O 1.3489(3) 0.7359(3) 0.2811(2) 0.0759(12) Uani 1 1 d .

loop_
_atom_site_aniso_label
_atom_site_aniso_U_11
_atom_site_aniso_U_22
_atom_site_aniso_U_33
_atom_site_aniso_U_23
_atom_site_aniso_U_13
_atom_site_aniso_U_12
Zn1 0.0268(3) 0.0449(3) 0.0463(4) 0.0097(3) 0.0128(2) 0.0130(3)
Zn2 0.0321(3) 0.0388(3) 0.0412(3) 0.0077(3) 0.0136(2) 0.0127(3)
C1 0.034(3) 0.033(3) 0.043(3) 0.002(2) 0.008(2) 0.007(2)
C2 0.045(3) 0.054(3) 0.041(3) 0.008(2) 0.005(3) 0.016(3)
C3 0.036(3) 0.060(3) 0.050(3) 0.004(3) 0.002(2) 0.018(3)
C4 0.037(3) 0.038(3) 0.047(3) 0.008(2) 0.005(2) 0.010(2)
C5 0.042(3) 0.079(4) 0.040(3) 0.013(3) 0.007(3) 0.009(3)
C6 0.028(3) 0.080(4) 0.060(4) 0.009(3) -0.002(3) 0.006(3)
C7 0.036(3) 0.039(3) 0.045(3) 0.006(2) 0.001(2) 0.008(2)
C8 0.035(3) 0.034(3) 0.045(3) 0.004(2) 0.005(2) 0.010(2)
C9 0.037(3) 0.037(3) 0.052(3) 0.005(2) 0.006(2) 0.013(2)
C10 0.035(3) 0.078(4) 0.041(3) 0.007(3) 0.009(2) 0.015(3)
C11 0.030(3) 0.089(4) 0.041(3) 0.009(3) 0.006(2) 0.017(3)
C12 0.030(3) 0.032(3) 0.045(3) 0.005(2) 0.002(2) 0.009(2)
C13 0.038(3) 0.066(4) 0.044(3) 0.000(3) 0.009(2) 0.012(3)
C14 0.037(3) 0.068(4) 0.044(3) -0.001(3) -0.001(2) 0.017(3)
C15 0.034(3) 0.056(3) 0.044(3) 0.010(3) 0.010(2) 0.009(3)
C16 0.038(3) 0.070(4) 0.044(3) 0.016(3) 0.008(3) 0.018(3)
C17 0.040(3) 0.062(3) 0.056(4) 0.016(3) 0.016(3) 0.015(3)
C18 0.043(3) 0.047(3) 0.042(3) 0.004(2) 0.003(3) 0.016(3)
C19 0.040(3) 0.055(3) 0.051(3) -0.011(3) 0.002(3) 0.004(3)
C20 0.042(3) 0.046(3) 0.054(3) 0.000(3) 0.016(3) 0.011(3)
C21 0.044(3) 0.071(4) 0.044(3) 0.012(3) 0.007(3) 0.022(3)
C22 0.067(4) 0.064(4) 0.073(4) 0.009(3) 0.044(3) 0.027(3)
C23 0.060(4) 0.052(3) 0.081(4) 0.014(3) 0.041(3) 0.010(3)
C24 0.029(3) 0.052(3) 0.052(3) 0.007(3) 0.016(2) 0.018(2)
C25 0.050(3) 0.062(4) 0.070(4) 0.006(3) 0.023(3) 0.021(3)
C26 0.045(3) 0.059(3) 0.070(4) 0.024(3) 0.035(3) 0.023(3)
C27 0.034(3) 0.075(4) 0.045(3) 0.017(3) 0.015(2) 0.023(3)
C29 0.044(3) 0.036(3) 0.051(3) 0.009(2) 0.022(2) 0.014(2)
C30 0.049(3) 0.037(3) 0.070(4) 0.016(3) 0.033(3) 0.018(3)
C31 0.050(3) 0.030(3) 0.080(4) 0.015(3) 0.032(3) 0.011(2)
C32 0.036(3) 0.040(3) 0.040(3) 0.003(2) 0.019(2) 0.013(2)
C33 0.074(4) 0.038(3) 0.078(4) 0.016(3) 0.046(3) 0.020(3)
C34 0.058(3) 0.032(3) 0.079(4) 0.009(3) 0.038(3) 0.016(3)
C35 0.037(3) 0.049(3) 0.046(3) 0.001(2) 0.013(2) 0.016(2)
C36 0.108(5) 0.080(4) 0.106(5) 0.061(4) 0.084(4) 0.066(4)
C37 0.101(5) 0.073(4) 0.091(5) 0.037(4) 0.055(4) 0.061(4)
C38 0.044(3) 0.050(3) 0.043(3) 0.014(2) 0.018(2) 0.018(3)
C39 0.046(3) 0.048(3) 0.043(3) 0.008(2) 0.017(2) 0.023(3)
C40 0.031(3) 0.044(3) 0.045(3) 0.008(2) 0.015(2) 0.019(2)
C41 0.043(3) 0.039(3) 0.055(3) 0.014(2) 0.022(2) 0.016(2)
C42 0.037(3) 0.037(3) 0.053(3) 0.007(2) 0.020(2) 0.015(2)
C43 0.021(2) 0.041(3) 0.051(3) 0.013(2) 0.014(2) 0.009(2)
C44 0.052(3) 0.039(3) 0.081(4) 0.007(3) 0.038(3) 0.009(3)
C45 0.049(3) 0.047(3) 0.076(4) 0.002(3) 0.025(3) 0.018(3)
C46 0.035(3) 0.040(3) 0.050(3) 0.013(2) 0.011(2) 0.012(2)
C47 0.055(3) 0.041(3) 0.080(4) 0.023(3) 0.037(3) 0.025(3)
C48 0.046(3) 0.051(3) 0.063(4) 0.018(3) 0.027(3) 0.025(3)
C49 0.048(4) 0.070(4) 0.049(3) 0.007(3) 0.010(3) 0.028(3)
C50 0.051(3) 0.049(3) 0.038(3) 0.002(2) 0.003(2) 0.024(3)
C52 0.065(4) 0.038(3) 0.074(4) 0.017(3) 0.009(3) 0.016(3)
C53 0.040(3) 0.062(4) 0.070(4) 0.013(3) 0.006(3) 0.016(3)
C54 0.076(4) 0.039(3) 0.053(4) 0.010(3) -0.010(3) 0.014(3)
C55 0.080(4) 0.033(3) 0.041(3) 0.005(2) -0.017(3) 0.017(3)
C56 0.069(4) 0.045(3) 0.050(3) 0.013(3) -0.004(3) 0.020(3)
C57 0.077(4) 0.045(3) 0.043(3) 0.009(3) 0.006(3) 0.020(3)
C60 0.036(3) 0.075(4) 0.048(3) 0.017(3) 0.018(3) 0.027(3)
N1 0.030(2) 0.048(2) 0.046(3) 0.006(2) 0.0108(19) 0.0154(19)
N2 0.031(2) 0.041(2) 0.044(2) 0.0030(19) 0.0052(19) 0.0092(19)
N3 0.044(3) 0.054(3) 0.048(3) 0.019(2) 0.004(2) 0.014(2)
N4 0.032(2) 0.053(3) 0.056(3) 0.010(2) 0.003(2) 0.009(2)
N5 0.033(2) 0.038(2) 0.051(3) 0.011(2) 0.0018(19) 0.0091(19)
N6 0.058(3) 0.065(3) 0.099(4) 0.046(3) 0.014(3) 0.020(2)
N7 0.030(2) 0.048(2) 0.041(2) 0.0071(19) 0.0036(19) 0.0126(19)
N8 0.030(2) 0.047(2) 0.051(3) 0.007(2) 0.0100(19) 0.0116(19)
N9 0.033(2) 0.040(2) 0.048(2) 0.0043(19) 0.0188(19) 0.0134(18)
N10 0.034(2) 0.031(2) 0.047(2) 0.0000(18) 0.0098(18) 0.0098(18)
N11 0.088(3) 0.071(3) 0.069(3) 0.032(3) 0.049(3) 0.047(3)
N12 0.074(3) 0.081(3) 0.074(3) 0.037(3) 0.049(3) 0.050(3)
N13 0.038(2) 0.043(2) 0.046(2) 0.0121(19) 0.0180(19) 0.0190(19)
N14 0.068(3) 0.050(3) 0.074(3) 0.014(2) 0.023(2) 0.028(2)
N15 0.030(2) 0.043(2) 0.047(2) 0.0124(19) 0.0101(18) 0.0152(19)
N22 0.028(2) 0.045(2) 0.049(3) 0.0134(19) 0.0128(18) 0.0122(18)
O1 0.053(2) 0.085(3) 0.056(2) 0.018(2) 0.0250(18) 0.039(2)
O2 0.060(3) 0.084(3) 0.093(3) 0.026(3) 0.045(2) 0.024(2)
O3 0.064(3) 0.104(3) 0.080(3) -0.012(3) 0.025(2) 0.041(2)
O4 0.053(2) 0.055(2) 0.126(4) 0.030(2) 0.007(2) 0.024(2)
O5 0.056(3) 0.089(3) 0.110(4) 0.017(3) -0.001(2) 0.029(2)
O6 0.069(3) 0.060(2) 0.061(3) 0.023(2) -0.002(2) 0.020(2)
O7 0.096(3) 0.060(2) 0.057(2) 0.0175(19) 0.002(2) 0.044(2)
O8 0.052(2) 0.086(3) 0.084(3) 0.010(2) 0.042(2) 0.014(2)

loop_
_atom_type_symbol
_atom_type_description
_atom_type_scat_dispersion_real
_atom_type_scat_dispersion_imag
_atom_type_scat_source
Zn Zn 0.2839 1.4301 'International Tables Vol C Tables 4.2.6.8 and 6.1.1.4'
C C 0.0033 0.0016 'International Tables Vol C Tables 4.2.6.8 and 6.1.1.4'
N N 0.0061 0.0033 'International Tables Vol C Tables 4.2.6.8 and 6.1.1.4'
O O 0.0106 0.0060 'International Tables Vol C Tables 4.2.6.8 and 6.1.1.4'
H H 0.0000 0.0000 'International Tables Vol C Tables 4.2.6.8 and 6.1.1.4'

loop_
_geom_angle_atom_site_label_1
_geom_angle_atom_site_label_2
_geom_angle_atom_site_label_3
_geom_angle
_geom_angle_site_symmetry_1
_geom_angle_site_symmetry_3
O4 Zn1 O1 112.93(16) . .
O4 Zn1 N22 96.59(16) . .
O1 Zn1 N22 131.63(16) . .
O4 Zn1 N8 117.81(16) . .
O1 Zn1 N8 99.83(15) . .
N22 Zn1 N8 98.76(15) . .
O6 Zn2 O8 103.48(17) . .
O6 Zn2 N9 115.88(16) . 1_754
O8 Zn2 N9 128.28(16) . 1_754
O6 Zn2 N1 101.22(15) . 2_976
O8 Zn2 N1 96.33(16) . 2_976
N9 Zn2 N1 106.81(14) 1_754 2_976
C6 C1 C2 121.0(4) . .
C6 C1 N2 120.1(4) . .
C2 C1 N2 118.9(4) . .
C1 C2 C3 119.0(5) . .
C1 C2 H2 120.5 . .
C3 C2 H2 120.5 . .
C4 C3 C2 121.5(4) . .
C4 C3 H3 119.3 . .
C2 C3 H3 119.3 . .
C3 C4 C5 118.0(4) . .
C3 C4 C7 122.0(4) . .
C5 C4 C7 119.7(5) . .
C4 C5 C6 120.4(5) . .
C4 C5 H5 119.8 . .
C6 C5 H5 119.8 . .
C1 C6 C5 120.2(5) . .
C1 C6 H6 119.9 . .
C5 C6 H6 119.9 . .
N3 C7 N5 108.9(4) . .
N3 C7 C4 124.9(4) . .
N5 C7 C4 126.1(4) . .
N4 C8 N5 110.2(4) . .
N4 C8 C9 124.2(4) . .
N5 C8 C9 125.5(4) . .
C14 C9 C10 118.6(4) . .
C14 C9 C8 119.9(4) . .
C10 C9 C8 121.2(4) . .
C11 C10 C9 119.4(5) . .
C11 C10 H10 120.3 . .
C9 C10 H10 120.3 . .
C12 C11 C10 121.2(5) . .
C12 C11 H11 119.4 . .
C10 C11 H11 119.4 . .
C11 C12 C13 120.2(4) . .
C11 C12 N7 120.0(4) . .
C13 C12 N7 119.8(4) . .
C12 C13 C14 119.7(5) . .
C12 C13 H13 120.1 . .
C14 C13 H13 120.1 . .
C13 C14 C9 120.9(5) . .
C13 C14 H14 119.6 . .
C9 C14 H14 119.6 . .
N8 C15 N7 112.4(4) . .
N8 C15 H15 123.8 . .
N7 C15 H15 123.8 . .
C17 C16 N7 106.0(4) . .
C17 C16 H16 127.0 . .
N7 C16 H16 127.0 . .
C16 C17 N8 110.5(4) . .
C16 C17 H17 124.7 . .
N8 C17 H17 124.7 . .
N1 C18 N2 112.3(4) . .
N1 C18 H18 123.9 . .
N2 C18 H18 123.9 . .
C20 C19 N2 107.3(4) . .
C20 C19 H19 126.3 . .
N2 C19 H19 126.3 . .
C19 C20 N1 109.9(5) . .
C19 C20 H20 125.1 . .
N1 C20 H20 125.1 . .
O2 C21 O1 122.2(5) . .
O2 C21 C27 120.6(5) . .
O1 C21 C27 117.2(5) . .
C23 C22 C27 121.9(5) . .
C23 C22 H22 119.1 . .
C27 C22 H22 119.1 . .
C24 C23 C22 119.5(5) . .
C24 C23 H23 120.2 . .
C22 C23 H23 120.2 . .
C23 C24 C25 118.6(5) . .
C23 C24 C60 121.2(5) . .
C25 C24 C60 120.2(5) . .
C26 C25 C24 121.3(5) . .
C26 C25 H25 119.3 . .
C24 C25 H25 119.3 . .
C25 C26 C27 120.8(5) . .
C25 C26 H26 119.6 . .
C27 C26 H26 119.6 . .
C26 C27 C22 117.8(5) . .
C26 C27 C21 121.1(5) . .
C22 C27 C21 121.1(5) . .
N9 C29 N10 112.3(4) . .
N9 C29 H29 123.9 . .
N10 C29 H29 123.9 . .
C31 C30 N9 109.6(4) . .
C31 C30 H30 125.2 . .
N9 C30 H30 125.2 . .
C30 C31 N10 106.7(4) . .
C30 C31 H31 126.6 . .
N10 C31 H31 126.6 . .
C33 C32 C37 119.5(5) . .
C33 C32 N10 121.3(4) . .
C37 C32 N10 119.2(4) . .
C32 C33 C34 119.7(5) . .
C32 C33 H33 120.1 . .
C34 C33 H33 120.1 . .
C35 C34 C33 121.5(5) . .
C35 C34 H34 119.3 . .
C33 C34 H34 119.3 . .
C34 C35 C36 116.7(5) . .
C34 C35 C38 119.5(4) . .
C36 C35 C38 123.7(5) . .
C37 C36 C35 121.6(5) . .
C37 C36 H36 119.2 . .
C35 C36 H36 119.2 . .
C32 C37 C36 120.6(5) . .
C32 C37 H37 119.7 . .
C36 C37 H37 119.7 . .
N11 C38 N13 108.6(4) . .
N11 C38 C35 123.3(4) . .
N13 C38 C35 128.1(4) . .
N12 C39 N13 109.2(4) . .
N12 C39 C40 122.3(4) . .
N13 C39 C40 128.6(4) . .
C41 C40 C45 116.9(4) . .
C41 C40 C39 118.6(4) . .
C45 C40 C39 124.4(4) . .
C40 C41 C42 123.1(4) . .
C40 C41 H41 118.5 . .
C42 C41 H41 118.5 . .
C43 C42 C41 118.2(4) . .
C43 C42 H42 120.9 . .
C41 C42 H42 120.9 . .
C44 C43 C42 120.6(4) . .
C44 C43 N15 120.7(4) . .
C42 C43 N15 118.6(4) . .
C43 C44 C45 120.1(5) . .
C43 C44 H44 120.0 . .
C45 C44 H44 120.0 . .
C44 C45 C40 121.1(5) . .
C44 C45 H45 119.5 . .
C40 C45 H45 119.5 . .
N22 C46 N15 112.3(4) . .
N22 C46 H46 123.8 . .
N15 C46 H46 123.8 . .
C48 C47 N15 106.4(4) . .
C48 C47 H47 126.8 . .
N15 C47 H47 126.8 . .
C47 C48 N22 110.1(4) . .
C47 C48 H48 124.9 . .
N22 C48 H48 124.9 . .
O4 C49 O5 124.7(5) . .
O4 C49 C50 117.3(5) . .
O5 C49 C50 118.0(5) . .
C53 C50 C52 119.1(4) . .
C53 C50 C49 120.3(5) . .
C52 C50 C49 120.5(5) . .
C50 C52 C53 120.8(5) . 2_676
C50 C52 H52 119.6 . .
C53 C52 H52 119.6 2_676 .
C50 C53 C52 120.1(5) . 2_676
C50 C53 H53 120.0 . .
C52 C53 H53 120.0 2_676 .
O7 C54 O6 125.3(5) . .
O7 C54 C55 119.9(6) . .
O6 C54 C55 114.9(5) . .
C56 C55 C57 119.6(5) . .
C56 C55 C54 119.7(5) . .
C57 C55 C54 120.7(5) . .
C55 C56 C57 120.8(5) . 2_875
C55 C56 H56 119.6 . .
C57 C56 H56 119.6 2_875 .
C56 C57 C55 119.6(5) 2_875 .
C56 C57 H57 120.2 2_875 .
C55 C57 H57 120.2 . .
O8 C60 O3 122.3(5) . .
O8 C60 C24 118.6(5) . .
O3 C60 C24 119.2(5) . .
C18 N1 C20 104.6(4) . .
C18 N1 Zn2 123.7(3) . 2_976
C20 N1 Zn2 131.7(3) . 2_976
C18 N2 C19 105.9(4) . .
C18 N2 C1 125.0(4) . .
C19 N2 C1 129.1(4) . .
C7 N3 N4 108.4(4) . .
C8 N4 N3 106.6(4) . .
C8 N5 C7 105.9(4) . .
C8 N5 N6 125.6(4) . .
C7 N5 N6 127.9(4) . .
N5 N6 H6B 108.8 . .
N5 N6 H6C 108.7 . .
H6B N6 H6C 109.5 . .
C15 N7 C16 106.1(4) . .
C15 N7 C12 126.6(4) . .
C16 N7 C12 127.4(4) . .
C15 N8 C17 105.0(4) . .
C15 N8 Zn1 124.9(3) . .
C17 N8 Zn1 130.0(3) . .
C29 N9 C30 105.1(4) . .
C29 N9 Zn2 123.9(3) . 1_356
C30 N9 Zn2 131.0(3) . 1_356
C29 N10 C31 106.2(4) . .
C29 N10 C32 125.1(4) . .
C31 N10 C32 128.7(4) . .
C38 N11 N12 108.2(4) . .
C39 N12 N11 107.2(4) . .
C38 N13 C39 106.9(4) . .
C38 N13 N14 131.4(4) . .
C39 N13 N14 121.7(4) . .
N13 N14 H14A 108.8 . .
N13 N14 H14B 109.4 . .
H14A N14 H14B 109.3 . .
C46 N15 C47 106.1(4) . .
C46 N15 C43 127.5(4) . .
C47 N15 C43 126.1(4) . .
C46 N22 C48 105.0(4) . .
C46 N22 Zn1 124.7(3) . .
C48 N22 Zn1 127.7(3) . .
C21 O1 Zn1 111.9(3) . .
C49 O4 Zn1 121.6(4) . .
C54 O6 Zn2 116.4(3) . .
C60 O8 Zn2 108.8(3) . .

loop_
_geom_bond_atom_site_label_1
_geom_bond_atom_site_label_2
_geom_bond_distance
_geom_bond_site_symmetry_2
Zn1 O4 1.949(3) .
Zn1 O1 1.955(3) .
Zn1 N22 2.017(4) .
Zn1 N8 2.041(4) .
Zn2 O6 1.945(3) .
Zn2 O8 1.972(3) .
Zn2 N9 1.997(3) 1_754
Zn2 N1 2.038(4) 2_976
C1 C6 1.357(6) .
C1 C2 1.368(6) .
C1 N2 1.422(5) .
C2 C3 1.393(6) .
C2 H2 0.9300 .
C3 C4 1.380(6) .
C3 H3 0.9300 .
C4 C5 1.391(6) .
C4 C7 1.459(6) .
C5 C6 1.392(6) .
C5 H5 0.9300 .
C6 H6 0.9300 .
C7 N3 1.301(5) .
C7 N5 1.376(5) .
C8 N4 1.310(5) .
C8 N5 1.360(5) .
C8 C9 1.470(6) .
C9 C14 1.391(6) .
C9 C10 1.394(6) .
C10 C11 1.378(6) .
C10 H10 0.9300 .
C11 C12 1.358(6) .
C11 H11 0.9300 .
C12 C13 1.371(6) .
C12 N7 1.442(5) .
C13 C14 1.373(6) .
C13 H13 0.9300 .
C14 H14 0.9300 .
C15 N8 1.293(5) .
C15 N7 1.351(5) .
C15 H15 0.9300 .
C16 C17 1.343(6) .
C16 N7 1.366(5) .
C16 H16 0.9300 .
C17 N8 1.365(6) .
C17 H17 0.9300 .
C18 N1 1.329(5) .
C18 N2 1.348(5) .
C18 H18 0.9300 .
C19 C20 1.347(6) .
C19 N2 1.370(6) .
C19 H19 0.9300 .
C20 N1 1.376(6) .
C20 H20 0.9300 .
C21 O2 1.231(6) .
C21 O1 1.272(6) .
C21 C27 1.503(6) .
C22 C23 1.369(6) .
C22 C27 1.371(7) .
C22 H22 0.9300 .
C23 C24 1.365(6) .
C23 H23 0.9300 .
C24 C25 1.373(7) .
C24 C60 1.507(6) .
C25 C26 1.354(6) .
C25 H25 0.9300 .
C26 C27 1.364(7) .
C26 H26 0.9300 .
C29 N9 1.308(5) .
C29 N10 1.343(5) .
C29 H29 0.9300 .
C30 C31 1.344(6) .
C30 N9 1.378(5) .
C30 H30 0.9300 .
C31 N10 1.370(5) .
C31 H31 0.9300 .
C32 C33 1.350(6) .
C32 C37 1.351(7) .
C32 N10 1.428(5) .
C33 C34 1.392(6) .
C33 H33 0.9300 .
C34 C35 1.362(6) .
C34 H34 0.9300 .
C35 C36 1.380(6) .
C35 C38 1.473(6) .
C36 C37 1.361(7) .
C36 H36 0.9300 .
C37 H37 0.9300 .
C38 N11 1.316(6) .
C38 N13 1.355(5) .
C39 N12 1.316(6) .
C39 N13 1.357(5) .
C39 C40 1.449(6) .
C40 C41 1.371(6) .
C40 C45 1.392(6) .
C41 C42 1.379(6) .
C41 H41 0.9300 .
C42 C43 1.370(6) .
C42 H42 0.9300 .
C43 C44 1.369(6) .
C43 N15 1.439(5) .
C44 C45 1.370(6) .
C44 H44 0.9300 .
C45 H45 0.9300 .
C46 N22 1.315(5) .
C46 N15 1.340(5) .
C46 H46 0.9300 .
C47 C48 1.351(6) .
C47 N15 1.367(5) .
C47 H47 0.9300 .
C48 N22 1.357(5) .
C48 H48 0.9300 .
C49 O4 1.211(6) .
C49 O5 1.259(6) .
C49 C50 1.534(6) .
C50 C53 1.350(7) .
C50 C52 1.368(7) .
C52 C53 1.397(6) 2_676
C52 H52 0.9300 .
C53 C52 1.397(6) 2_676
C53 H53 0.9300 .
C54 O7 1.223(6) .
C54 O6 1.284(6) .
C54 C55 1.512(7) .
C55 C56 1.372(7) .
C55 C57 1.395(6) .
C56 C57 1.382(6) 2_875
C56 H56 0.9300 .
C57 C56 1.382(6) 2_875
C57 H57 0.9300 .
C60 O8 1.246(6) .
C60 O3 1.248(6) .
N1 Zn2 2.038(4) 2_976
N3 N4 1.399(5) .
N5 N6 1.410(5) .
N6 H6B 0.9000 .
N6 H6C 0.9001 .
N9 Zn2 1.997(3) 1_356
N11 N12 1.379(5) .
N13 N14 1.418(5) .
N14 H14A 0.8953 .
N14 H14B 0.8898 .

loop_
_geom_torsion_atom_site_label_1
_geom_torsion_atom_site_label_2
_geom_torsion_atom_site_label_3
_geom_torsion_atom_site_label_4
_geom_torsion
_geom_torsion_site_symmetry_1
_geom_torsion_site_symmetry_4
C6 C1 C2 C3 -0.7(7) . .
N2 C1 C2 C3 -179.3(4) . .
C1 C2 C3 C4 0.6(7) . .
C2 C3 C4 C5 0.3(7) . .
C2 C3 C4 C7 -172.9(4) . .
C3 C4 C5 C6 -1.0(7) . .
C7 C4 C5 C6 172.3(5) . .
C2 C1 C6 C5 0.0(8) . .
N2 C1 C6 C5 178.6(4) . .
C4 C5 C6 C1 0.9(8) . .
C3 C4 C7 N3 135.9(5) . .
C5 C4 C7 N3 -37.1(7) . .
C3 C4 C7 N5 -40.6(7) . .
C5 C4 C7 N5 146.4(5) . .
N4 C8 C9 C14 46.2(7) . .
N5 C8 C9 C14 -138.1(5) . .
N4 C8 C9 C10 -127.2(5) . .
N5 C8 C9 C10 48.5(7) . .
C14 C9 C10 C11 0.1(7) . .
C8 C9 C10 C11 173.6(4) . .
C9 C10 C11 C12 -0.4(8) . .
C10 C11 C12 C13 0.4(8) . .
C10 C11 C12 N7 -179.0(4) . .
C11 C12 C13 C14 0.0(7) . .
N7 C12 C13 C14 179.4(4) . .
C12 C13 C14 C9 -0.3(7) . .
C10 C9 C14 C13 0.2(7) . .
C8 C9 C14 C13 -173.3(4) . .
N7 C16 C17 N8 0.5(6) . .
N2 C19 C20 N1 1.6(6) . .
C27 C22 C23 C24 -0.5(9) . .
C22 C23 C24 C25 0.3(8) . .
C22 C23 C24 C60 177.9(5) . .
C23 C24 C25 C26 -1.7(8) . .
C60 C24 C25 C26 -179.3(5) . .
C24 C25 C26 C27 3.2(8) . .
C25 C26 C27 C22 -3.3(8) . .
C25 C26 C27 C21 176.1(5) . .
C23 C22 C27 C26 2.0(8) . .
C23 C22 C27 C21 -177.5(5) . .
O2 C21 C27 C26 11.1(8) . .
O1 C21 C27 C26 -170.1(5) . .
O2 C21 C27 C22 -169.5(5) . .
O1 C21 C27 C22 9.3(7) . .
N9 C30 C31 N10 -0.3(6) . .
C37 C32 C33 C34 4.8(8) . .
N10 C32 C33 C34 -175.5(4) . .
C32 C33 C34 C35 0.5(8) . .
C33 C34 C35 C36 -4.4(8) . .
C33 C34 C35 C38 177.0(5) . .
C34 C35 C36 C37 3.3(9) . .
C38 C35 C36 C37 -178.2(6) . .
C33 C32 C37 C36 -6.0(9) . .
N10 C32 C37 C36 174.3(5) . .
C35 C36 C37 C32 1.9(10) . .
C34 C35 C38 N11 -5.2(8) . .
C36 C35 C38 N11 176.2(5) . .
C34 C35 C38 N13 175.3(5) . .
C36 C35 C38 N13 -3.2(8) . .
N12 C39 C40 C41 28.7(7) . .
N13 C39 C40 C41 -151.5(5) . .
N12 C39 C40 C45 -146.2(5) . .
N13 C39 C40 C45 33.6(8) . .
C45 C40 C41 C42 1.5(7) . .
C39 C40 C41 C42 -173.8(4) . .
C40 C41 C42 C43 1.8(7) . .
C41 C42 C43 C44 -3.4(7) . .
C41 C42 C43 N15 173.4(4) . .
C42 C43 C44 C45 1.8(8) . .
N15 C43 C44 C45 -174.9(4) . .
C43 C44 C45 C40 1.6(8) . .
C41 C40 C45 C44 -3.1(7) . .
C39 C40 C45 C44 171.8(5) . .
N15 C47 C48 N22 -0.6(6) . .
O4 C49 C50 C53 177.4(5) . .
O5 C49 C50 C53 -3.6(7) . .
O4 C49 C50 C52 -4.5(7) . .
O5 C49 C50 C52 174.6(5) . .
C53 C50 C52 C53 -2.2(9) . 2_676
C49 C50 C52 C53 179.6(4) . 2_676
C52 C50 C53 C52 2.2(9) . 2_676
C49 C50 C53 C52 -179.7(4) . 2_676
O7 C54 C55 C56 -16.9(7) . .
O6 C54 C55 C56 163.0(5) . .
O7 C54 C55 C57 164.5(5) . .
O6 C54 C55 C57 -15.6(7) . .
C57 C55 C56 C57 -2.2(8) . 2_875
C54 C55 C56 C57 179.2(4) . 2_875
C56 C55 C57 C56 2.2(8) . 2_875
C54 C55 C57 C56 -179.2(4) . 2_875
C23 C24 C60 O8 24.7(7) . .
C25 C24 C60 O8 -157.8(5) . .
C23 C24 C60 O3 -153.7(5) . .
C25 C24 C60 O3 23.9(7) . .
N2 C18 N1 C20 0.3(5) . .
N2 C18 N1 Zn2 178.4(3) . 2_976
C19 C20 N1 C18 -1.2(5) . .
C19 C20 N1 Zn2 -179.1(3) . 2_976
N1 C18 N2 C19 0.6(5) . .
N1 C18 N2 C1 -178.4(4) . .
C20 C19 N2 C18 -1.3(5) . .
C20 C19 N2 C1 177.7(4) . .
C6 C1 N2 C18 -23.2(7) . .
C2 C1 N2 C18 155.5(4) . .
C6 C1 N2 C19 158.0(5) . .
C2 C1 N2 C19 -23.3(7) . .
N5 C7 N3 N4 0.8(5) . .
C4 C7 N3 N4 -176.2(4) . .
N5 C8 N4 N3 0.2(5) . .
C9 C8 N4 N3 176.5(4) . .
C7 N3 N4 C8 -0.6(5) . .
N4 C8 N5 C7 0.2(5) . .
C9 C8 N5 C7 -176.0(4) . .
N4 C8 N5 N6 -171.6(4) . .
C9 C8 N5 N6 12.1(7) . .
N3 C7 N5 C8 -0.6(5) . .
C4 C7 N5 C8 176.3(4) . .
N3 C7 N5 N6 171.0(4) . .
C4 C7 N5 N6 -12.1(7) . .
N8 C15 N7 C16 -1.1(5) . .
N8 C15 N7 C12 179.2(4) . .
C17 C16 N7 C15 0.3(5) . .
C17 C16 N7 C12 -180.0(4) . .
C11 C12 N7 C15 -12.3(7) . .
C13 C12 N7 C15 168.3(5) . .
C11 C12 N7 C16 168.0(5) . .
C13 C12 N7 C16 -11.3(7) . .
N7 C15 N8 C17 1.4(5) . .
N7 C15 N8 Zn1 -175.6(3) . .
C16 C17 N8 C15 -1.2(6) . .
C16 C17 N8 Zn1 175.6(3) . .
O4 Zn1 N8 C15 -115.8(4) . .
O1 Zn1 N8 C15 6.8(4) . .
N22 Zn1 N8 C15 141.9(4) . .
O4 Zn1 N8 C17 68.0(4) . .
O1 Zn1 N8 C17 -169.5(4) . .
N22 Zn1 N8 C17 -34.3(4) . .
N10 C29 N9 C30 0.6(5) . .
N10 C29 N9 Zn2 179.9(3) . 1_356
C31 C30 N9 C29 -0.1(6) . .
C31 C30 N9 Zn2 -179.4(3) . 1_356
N9 C29 N10 C31 -0.8(5) . .
N9 C29 N10 C32 -180.0(4) . .
C30 C31 N10 C29 0.7(5) . .
C30 C31 N10 C32 179.8(4) . .
C33 C32 N10 C29 159.1(5) . .
C37 C32 N10 C29 -21.1(7) . .
C33 C32 N10 C31 -19.8(7) . .
C37 C32 N10 C31 159.9(5) . .
N13 C38 N11 N12 -1.6(6) . .
C35 C38 N11 N12 178.9(4) . .
N13 C39 N12 N11 0.3(6) . .
C40 C39 N12 N11 -179.8(4) . .
C38 N11 N12 C39 0.8(6) . .
N11 C38 N13 C39 1.7(5) . .
C35 C38 N13 C39 -178.7(5) . .
N11 C38 N13 N14 177.8(4) . .
C35 C38 N13 N14 -2.6(8) . .
N12 C39 N13 C38 -1.3(5) . .
C40 C39 N13 C38 178.9(5) . .
N12 C39 N13 N14 -177.8(4) . .
C40 C39 N13 N14 2.4(7) . .
N22 C46 N15 C47 -0.7(5) . .
N22 C46 N15 C43 173.4(4) . .
C48 C47 N15 C46 0.8(6) . .
C48 C47 N15 C43 -173.4(4) . .
C44 C43 N15 C46 -22.5(7) . .
C42 C43 N15 C46 160.6(4) . .
C44 C43 N15 C47 150.4(5) . .
C42 C43 N15 C47 -26.4(7) . .
N15 C46 N22 C48 0.3(5) . .
N15 C46 N22 Zn1 -162.7(3) . .
C47 C48 N22 C46 0.2(6) . .
C47 C48 N22 Zn1 162.5(4) . .
O4 Zn1 N22 C46 -28.5(4) . .
O1 Zn1 N22 C46 -157.3(3) . .
N8 Zn1 N22 C46 91.0(4) . .
O4 Zn1 N22 C48 172.4(4) . .
O1 Zn1 N22 C48 43.6(5) . .
N8 Zn1 N22 C48 -68.0(4) . .
O2 C21 O1 Zn1 8.6(6) . .
C27 C21 O1 Zn1 -170.2(3) . .
O4 Zn1 O1 C21 -151.1(3) . .
N22 Zn1 O1 C21 -28.2(4) . .
N8 Zn1 O1 C21 82.9(3) . .
O5 C49 O4 Zn1 -5.0(8) . .
C50 C49 O4 Zn1 174.0(3) . .
O1 Zn1 O4 C49 -46.3(5) . .
N22 Zn1 O4 C49 172.9(5) . .
N8 Zn1 O4 C49 69.4(5) . .
O7 C54 O6 Zn2 9.5(7) . .
C55 C54 O6 Zn2 -170.3(3) . .
O8 Zn2 O6 C54 159.9(4) . .
N9 Zn2 O6 C54 -54.6(4) 1_754 .
N1 Zn2 O6 C54 60.5(4) 2_976 .
O3 C60 O8 Zn2 2.7(6) . .
C24 C60 O8 Zn2 -175.6(3) . .
O6 Zn2 O8 C60 107.6(4) . .
N9 Zn2 O8 C60 -31.9(4) 1_754 .
N1 Zn2 O8 C60 -149.2(4) 2_976 .

loop_
_platon_squeeze_void_nr
_platon_squeeze_void_average_x
_platon_squeeze_void_average_y
_platon_squeeze_void_average_z
_platon_squeeze_void_volume
_platon_squeeze_void_count_electrons
_platon_squeeze_void_content
1 0.000 0.000 0.000 156 53 ' '
2 0.017 0.924 0.526 8 5 ' '
3 0.232 0.670 0.526 21 8 ' '
4 0.200 0.806 0.198 7 1 ' '
5 0.768 0.330 0.474 21 8 ' '
6 0.800 0.194 0.802 7 1 ' '
7 0.983 0.076 0.474 8 6 ' '
